data_4133929
loop_
_publ_author_name
'Jin, Shengfei'
'Dang, Hang T.'
'Haug, Graham C.'
'He, Ru'
'Nguyen, Viet D.'
'Nguyen, Vu T.'
'Arman, Hadi D.'
'Schanze, Kirk S.'
'Larionov, Oleg V.'

_publ_section_title
;
 Visible Light-Induced Borylation of C-O, C-N, and C-X Bonds.
;
_journal_issue 3
_journal_name_full 'Journal of the American Chemical Society'
_journal_page_first 1603
_journal_page_last 1613
_journal_paper_doi 10.1021/jacs.9b12519
_journal_volume 142
_journal_year 2020
_chemical_absolute_configuration ad
_chemical_formula_moiety 'C13 H19 B O2 S'
_chemical_formula_sum 'C13 H19 B O2 S'
_chemical_formula_weight 250.15
_space_group_crystal_system orthorhombic
_space_group_IT_number 19
_space_group_name_Hall 'P 2ac 2ab'
_space_group_name_H-M_alt 'P 21 21 21'
_atom_sites_solution_hydrogens geom
_atom_sites_solution_primary dual
_audit_creation_date 2019-07-23
_audit_creation_method
;
Olex2 1.2
(compiled 2018.05.29 svn.r3508 for OlexSys, GUI svn.r5506)
;
_cell_angle_alpha 90
_cell_angle_beta 90
_cell_angle_gamma 90
_cell_formula_units_Z 4
_cell_length_a 9.4792(2)
_cell_length_b 11.0501(2)
_cell_length_c 13.2369(3)
_cell_measurement_reflns_used 13375
_cell_measurement_temperature 98(2)
_cell_measurement_theta_max 29.3800
_cell_measurement_theta_min 2.3840
_cell_volume 1386.51(5)
_computing_cell_refinement 'CrysAlisPro 1.171.40.54a (Rigaku OD, 2019)'
_computing_data_collection 'CrysAlisPro 1.171.40.54a (Rigaku OD, 2019)'
_computing_data_reduction 'CrysAlisPro 1.171.40.54a (Rigaku OD, 2019)'
_computing_molecular_graphics 'Olex2 (Dolomanov et al., 2009)'
_computing_publication_material 'Olex2 (Dolomanov et al., 2009)'
_computing_structure_refinement 'ShelXL (Sheldrick, 2015)'
_computing_structure_solution 'ShelXT (Sheldrick, 2015)'
_diffrn_ambient_temperature 98(2)
_diffrn_detector 'CCD plate'
_diffrn_measured_fraction_theta_full 0.999
_diffrn_measured_fraction_theta_max 0.999
_diffrn_measurement_details
;
List of Runs (angles in degrees, time in seconds):

  # Type    Start    End  Width  t~exp~   \w     \q     \k     \f   Frames
--------------------------------------------------------------------------
  1  \w    -25.00  94.00   1.00   30.00    --    4.20  55.00 146.00  119
  2  \w    -21.00  94.00   1.00   30.00    --    4.20  38.00-120.00  115
  3  \w    -33.00  82.00   1.00   30.00    --   -7.70  38.00-150.00  115
  4  \w    -41.00  58.00   1.00   30.00    --   -7.70  72.00  30.00   99
;
_diffrn_measurement_device 'four-circle diffractometer'
_diffrn_measurement_device_type 'XtaLAB AFC12 (RCD3): Kappa single'
_diffrn_measurement_method '\w scans'
_diffrn_orient_matrix_type 'CrysAlisPro convention (1999,Acta A55,543-557)'
_diffrn_orient_matrix_UB_11 0.0129381000
_diffrn_orient_matrix_UB_12 0.0269544000
_diffrn_orient_matrix_UB_13 0.0477544000
_diffrn_orient_matrix_UB_21 0.0478957000
_diffrn_orient_matrix_UB_22 0.0409281000
_diffrn_orient_matrix_UB_23 -0.0228497000
_diffrn_orient_matrix_UB_31 -0.0560629000
_diffrn_orient_matrix_UB_32 0.0413435000
_diffrn_orient_matrix_UB_33 -0.0085206000
_diffrn_radiation_monochromator mirror
_diffrn_radiation_probe x-ray
_diffrn_radiation_type MoK\a
_diffrn_radiation_wavelength 0.71073
_diffrn_reflns_av_R_equivalents 0.0320
_diffrn_reflns_av_unetI/netI 0.0181
_diffrn_reflns_Laue_measured_fraction_full 0.999
_diffrn_reflns_Laue_measured_fraction_max 0.999
_diffrn_reflns_limit_h_max 11
_diffrn_reflns_limit_h_min -11
_diffrn_reflns_limit_k_max 13
_diffrn_reflns_limit_k_min -13
_diffrn_reflns_limit_l_max 16
_diffrn_reflns_limit_l_min -16
_diffrn_reflns_number 18207
_diffrn_reflns_point_group_measured_fraction_full 0.999
_diffrn_reflns_point_group_measured_fraction_max 0.999
_diffrn_reflns_theta_full 25.242
_diffrn_reflns_theta_max 25.990
_diffrn_reflns_theta_min 2.401
_diffrn_source 'Rotating-anode X-ray tube'
_diffrn_source_type 'Rigaku (Mo) X-ray Source'
_exptl_absorpt_coefficient_mu 0.221
_exptl_absorpt_correction_T_max 1.00000
_exptl_absorpt_correction_T_min 0.96319
_exptl_absorpt_correction_type multi-scan
_exptl_absorpt_process_details
;
CrysAlisPro 1.171.40.54a (Rigaku Oxford Diffraction, 2019)
Empirical absorption correction using spherical harmonics,
 implemented in SCALE3 ABSPACK scaling algorithm.
;
_exptl_crystal_colour 'clear colourless'
_exptl_crystal_colour_lustre clear
_exptl_crystal_colour_primary colourless
_exptl_crystal_density_diffrn 1.198
_exptl_crystal_description plate
_exptl_crystal_F_000 536
_exptl_crystal_size_max 0.33
_exptl_crystal_size_mid 0.23
_exptl_crystal_size_min 0.13
_refine_diff_density_max 0.244
_refine_diff_density_min -0.163
_refine_diff_density_rms 0.032
_refine_ls_abs_structure_details
;
 Flack x determined using 1121 quotients [(I+)-(I-)]/[(I+)+(I-)]
 (Parsons, Flack and Wagner, Acta Cryst. B69 (2013) 249-259).
;
_refine_ls_abs_structure_Flack 0.01(2)
_refine_ls_extinction_method none
_refine_ls_goodness_of_fit_ref 1.015
_refine_ls_hydrogen_treatment constr
_refine_ls_matrix_type full
_refine_ls_number_parameters 159
_refine_ls_number_reflns 2724
_refine_ls_number_restraints 0
_refine_ls_restrained_S_all 1.015
_refine_ls_R_factor_all 0.0254
_refine_ls_R_factor_gt 0.0252
_refine_ls_shift/su_max 0.000
_refine_ls_shift/su_mean 0.000
_refine_ls_structure_factor_coef Fsqd
_refine_ls_weighting_details 'w=1/[\s^2^(Fo^2^)+(0.0410P)^2^+0.2926P] where P=(Fo^2^+2Fc^2^)/3'
_refine_ls_weighting_scheme calc
_refine_ls_wR_factor_gt 0.0665
_refine_ls_wR_factor_ref 0.0667
_reflns_Friedel_coverage 0.728
_reflns_Friedel_fraction_full 0.999
_reflns_Friedel_fraction_max 0.999
_reflns_number_gt 2706
_reflns_number_total 2724
_reflns_threshold_expression 'I > 2\s(I)'
_cod_data_source_file cd1898.cif
_cod_data_source_block cd1898
_cod_depositor_comments 'Adding full bibliography for 4133912--4133933.cif.'
_cod_database_code 4133929
_shelx_shelxl_version_number 2016/6
_chemical_oxdiff_formula S1C12H112O2B1
_chemical_oxdiff_usercomment HDA462-6
_shelx_space_group_comment
;
The symmetry employed for this shelxl refinement is uniquely defined
by the following loop, which should always be used as a source of
symmetry information in preference to the above space-group names.
They are only intended as comments.
;
_shelx_estimated_absorpt_t_max 0.972
_shelx_estimated_absorpt_t_min 0.931
_reflns_odcompleteness_completeness 99.70
_reflns_odcompleteness_iscentric 1
_reflns_odcompleteness_theta 26.32
_olex2_refinement_description
;
1. Fixed Uiso
 At 1.2 times of:
  All C(H) groups
 At 1.5 times of:
  All C(H,H,H) groups
2.a Aromatic/amide H refined with riding coordinates:
 C2(H2), C3(H3), C5(H5), C6(H6)
2.b Idealised Me refined as rotating group:
 C9(H9A,H9B,H9C), C12(H12A,H12B,H12C), C10(H10A,H10B,H10C), C13(H13A,H13B,
 H13C), C11(H11A,H11B,H11C)
;
_olex2_exptl_crystal_mounting_method 'nylon loop'
_olex2_submission_special_instructions 'No special instructions were received'
_oxdiff_exptl_absorpt_empirical_details
;
Empirical correction (ABSPACK) includes:
- Absorption correction using spherical harmonics
- Frame scaling
;
_oxdiff_exptl_absorpt_empirical_full_max 1.055
_oxdiff_exptl_absorpt_empirical_full_min 0.958

loop_
_space_group_symop_operation_xyz
'x, y, z'
'-x+1/2, -y, z+1/2'
'-x, y+1/2, -z+1/2'
'x+1/2, -y+1/2, -z'

loop_
_atom_site_label
_atom_site_type_symbol
_atom_site_fract_x
_atom_site_fract_y
_atom_site_fract_z
_atom_site_U_iso_or_equiv
_atom_site_adp_type
_atom_site_occupancy
_atom_site_site_symmetry_order
_atom_site_calc_flag
_atom_site_refinement_flags_posn
S1 S 0.74297(5) 0.29231(4) 0.06604(3) 0.02024(13) Uani 1 1 d .
O1 O 0.14787(12) 0.35431(11) 0.37539(10) 0.0190(3) Uani 1 1 d .
O2 O 0.09902(13) 0.17416(11) 0.29788(10) 0.0195(3) Uani 1 1 d .
C1 C 0.33157(18) 0.27444(16) 0.24747(13) 0.0149(4) Uani 1 1 d .
C2 C 0.37410(18) 0.17566(15) 0.18898(13) 0.0153(3) Uani 1 1 d .
H2 H 0.315957 0.105692 0.186659 0.018 Uiso 1 1 calc R
C4 C 0.58546(17) 0.27867(16) 0.13609(12) 0.0141(3) Uani 1 1 d .
C3 C 0.49920(18) 0.17697(15) 0.13405(13) 0.0150(3) Uani 1 1 d .
H3 H 0.525682 0.108376 0.095159 0.018 Uiso 1 1 calc R
C5 C 0.54451(18) 0.37891(16) 0.19368(13) 0.0158(4) Uani 1 1 d .
H5 H 0.602480 0.449002 0.195554 0.019 Uiso 1 1 calc R
C6 C 0.41984(18) 0.37610(17) 0.24788(12) 0.0162(4) Uani 1 1 d .
H6 H 0.393342 0.444976 0.286413 0.019 Uiso 1 1 calc R
C7 C 0.00030(19) 0.32650(17) 0.39999(13) 0.0178(4) Uani 1 1 d .
C8 C -0.00846(18) 0.18841(17) 0.37586(14) 0.0184(4) Uani 1 1 d .
C9 C -0.0266(2) 0.3594(2) 0.50991(15) 0.0276(5) Uani 1 1 d .
H9A H 0.042265 0.318015 0.552987 0.041 Uiso 1 1 calc GR
H9B H -0.122097 0.334346 0.528969 0.041 Uiso 1 1 calc GR
H9C H -0.017201 0.447138 0.518574 0.041 Uiso 1 1 calc GR
C12 C -0.1489(2) 0.14579(19) 0.33372(16) 0.0278(5) Uani 1 1 d .
H12A H -0.169936 0.190005 0.271334 0.042 Uiso 1 1 calc GR
H12B H -0.223509 0.160944 0.383388 0.042 Uiso 1 1 calc GR
H12C H -0.143916 0.058923 0.319243 0.042 Uiso 1 1 calc GR
C10 C -0.0901(2) 0.40370(18) 0.33085(16) 0.0280(5) Uani 1 1 d .
H10A H -0.065839 0.489182 0.340197 0.042 Uiso 1 1 calc GR
H10B H -0.189892 0.391310 0.347225 0.042 Uiso 1 1 calc GR
H10C H -0.073018 0.380508 0.260447 0.042 Uiso 1 1 calc GR
C13 C 0.7683(2) 0.14222(17) 0.01663(17) 0.0315(5) Uani 1 1 d .
H13A H 0.690271 0.121933 -0.028850 0.047 Uiso 1 1 calc GR
H13B H 0.771029 0.084094 0.072513 0.047 Uiso 1 1 calc GR
H13C H 0.857548 0.138885 -0.020685 0.047 Uiso 1 1 calc GR
C11 C 0.0349(2) 0.10817(19) 0.46379(16) 0.0288(5) Uani 1 1 d .
H11A H 0.048657 0.025130 0.439732 0.043 Uiso 1 1 calc GR
H11B H -0.039158 0.109250 0.515433 0.043 Uiso 1 1 calc GR
H11C H 0.123192 0.138397 0.492901 0.043 Uiso 1 1 calc GR
B1 B 0.1910(2) 0.26847(18) 0.30769(15) 0.0165(4) Uani 1 1 d .

loop_
_atom_site_aniso_label
_atom_site_aniso_U_11
_atom_site_aniso_U_22
_atom_site_aniso_U_33
_atom_site_aniso_U_23
_atom_site_aniso_U_13
_atom_site_aniso_U_12
S1 0.0187(2) 0.0206(2) 0.0214(2) 0.00028(17) 0.0073(2) -0.00188(18)
O1 0.0159(6) 0.0205(6) 0.0205(6) -0.0033(5) 0.0058(5) -0.0032(5)
O2 0.0188(6) 0.0183(6) 0.0213(6) -0.0022(5) 0.0061(5) -0.0037(5)
C1 0.0167(8) 0.0165(9) 0.0116(7) 0.0031(7) -0.0008(6) 0.0007(7)
C2 0.0175(8) 0.0131(8) 0.0154(8) 0.0037(7) -0.0022(7) -0.0021(7)
C4 0.0143(8) 0.0179(8) 0.0103(7) 0.0027(7) -0.0009(6) 0.0019(7)
C3 0.0180(8) 0.0124(8) 0.0145(8) -0.0005(6) -0.0004(7) 0.0024(7)
C5 0.0168(8) 0.0156(8) 0.0152(8) 0.0003(7) -0.0016(7) -0.0030(7)
C6 0.0200(8) 0.0159(8) 0.0126(8) -0.0015(7) -0.0006(7) 0.0006(7)
C7 0.0136(8) 0.0206(9) 0.0191(9) 0.0004(7) 0.0034(7) -0.0020(7)
C8 0.0153(8) 0.0207(9) 0.0193(8) 0.0032(7) 0.0038(7) 0.0000(7)
C9 0.0220(9) 0.0360(11) 0.0248(10) -0.0068(9) 0.0085(8) -0.0025(9)
C12 0.0204(10) 0.0299(11) 0.0331(11) -0.0017(9) 0.0014(8) -0.0056(8)
C10 0.0246(10) 0.0234(10) 0.0362(11) 0.0083(9) 0.0036(8) 0.0059(8)
C13 0.0366(12) 0.0203(9) 0.0375(11) 0.0030(8) 0.0247(10) 0.0044(9)
C11 0.0253(10) 0.0286(11) 0.0325(11) 0.0142(9) 0.0061(8) 0.0022(9)
B1 0.0193(9) 0.0152(9) 0.0148(9) 0.0038(7) -0.0014(8) 0.0006(8)

loop_
_atom_type_symbol
_atom_type_description
_atom_type_scat_dispersion_real
_atom_type_scat_dispersion_imag
_atom_type_scat_source
C C 0.0033 0.0016 'International Tables Vol C Tables 4.2.6.8 and 6.1.1.4'
H H 0.0000 0.0000 'International Tables Vol C Tables 4.2.6.8 and 6.1.1.4'
B B 0.0013 0.0007 'International Tables Vol C Tables 4.2.6.8 and 6.1.1.4'
O O 0.0106 0.0060 'International Tables Vol C Tables 4.2.6.8 and 6.1.1.4'
S S 0.1246 0.1234 'International Tables Vol C Tables 4.2.6.8 and 6.1.1.4'

loop_
_geom_angle_atom_site_label_1
_geom_angle_atom_site_label_2
_geom_angle_atom_site_label_3
_geom_angle
C4 S1 C13 103.03(9)
B1 O1 C7 106.57(14)
B1 O2 C8 107.25(14)
C2 C1 C6 117.14(16)
C2 C1 B1 119.90(16)
C6 C1 B1 122.97(16)
C1 C2 H2 119.1
C3 C2 C1 121.83(16)
C3 C2 H2 119.1
C3 C4 S1 123.83(13)
C3 C4 C5 119.16(16)
C5 C4 S1 116.96(13)
C2 C3 H3 120.0
C4 C3 C2 119.98(15)
C4 C3 H3 120.0
C4 C5 H5 119.9
C6 C5 C4 120.12(16)
C6 C5 H5 119.9
C1 C6 H6 119.1
C5 C6 C1 121.77(16)
C5 C6 H6 119.1
O1 C7 C8 102.11(14)
O1 C7 C9 108.75(14)
O1 C7 C10 106.66(14)
C9 C7 C8 114.87(16)
C10 C7 C8 113.34(15)
C10 C7 C9 110.37(16)
O2 C8 C7 102.31(13)
O2 C8 C12 108.60(15)
O2 C8 C11 106.85(14)
C12 C8 C7 115.15(15)
C12 C8 C11 109.73(16)
C11 C8 C7 113.52(15)
C7 C9 H9A 109.5
C7 C9 H9B 109.5
C7 C9 H9C 109.5
H9A C9 H9B 109.5
H9A C9 H9C 109.5
H9B C9 H9C 109.5
C8 C12 H12A 109.5
C8 C12 H12B 109.5
C8 C12 H12C 109.5
H12A C12 H12B 109.5
H12A C12 H12C 109.5
H12B C12 H12C 109.5
C7 C10 H10A 109.5
C7 C10 H10B 109.5
C7 C10 H10C 109.5
H10A C10 H10B 109.5
H10A C10 H10C 109.5
H10B C10 H10C 109.5
S1 C13 H13A 109.5
S1 C13 H13B 109.5
S1 C13 H13C 109.5
H13A C13 H13B 109.5
H13A C13 H13C 109.5
H13B C13 H13C 109.5
C8 C11 H11A 109.5
C8 C11 H11B 109.5
C8 C11 H11C 109.5
H11A C11 H11B 109.5
H11A C11 H11C 109.5
H11B C11 H11C 109.5
O1 B1 C1 124.29(16)
O2 B1 O1 113.61(16)
O2 B1 C1 122.10(16)

loop_
_geom_bond_atom_site_label_1
_geom_bond_atom_site_label_2
_geom_bond_distance
S1 C4 1.7640(17)
S1 C13 1.799(2)
O1 C7 1.469(2)
O1 B1 1.368(2)
O2 C8 1.459(2)
O2 B1 1.365(2)
C1 C2 1.398(2)
C1 C6 1.401(3)
C1 B1 1.554(3)
C2 H2 0.9500
C2 C3 1.391(2)
C4 C3 1.390(2)
C4 C5 1.400(2)
C3 H3 0.9500
C5 H5 0.9500
C5 C6 1.383(2)
C6 H6 0.9500
C7 C8 1.561(3)
C7 C9 1.521(3)
C7 C10 1.517(3)
C8 C12 1.518(3)
C8 C11 1.520(3)
C9 H9A 0.9800
C9 H9B 0.9800
C9 H9C 0.9800
C12 H12A 0.9800
C12 H12B 0.9800
C12 H12C 0.9800
C10 H10A 0.9800
C10 H10B 0.9800
C10 H10C 0.9800
C13 H13A 0.9800
C13 H13B 0.9800
C13 H13C 0.9800
C11 H11A 0.9800
C11 H11B 0.9800
C11 H11C 0.9800
